data_2003410
loop_
_publ_author_name
'H\"okelek, T.'
'G\"und\"uz, N.'
'Hayvali, Z.'
'Kilic, Z.'

_publ_section_title
;Schiff Bases and Their Complexes with Metal Ions. I.
 2-Hydroxy-<i>N</i>-<i>n</i>-propyl-1-naphthaldimine (1) and
 Bis(2-hydroxy-\k<i>O</i>-<i>N</i>-<i>n</i>-propyl-1-naphthaldiminato-\k<i>N</i>)nickel(II)
 (2)
;
_journal_issue 5
_journal_name_full 'Acta Crystallographica Section C'
_journal_page_first 880
_journal_page_last 884
_journal_paper_doi 10.1107/S0108270194009480
_journal_volume 51
_journal_year 1995
_chemical_formula_sum 'C28 H28 N2 Ni O2'
_chemical_formula_weight 483.25
_space_group_IT_number 2
_symmetry_cell_setting triclinic
_symmetry_space_group_name_Hall '-P 1'
_symmetry_space_group_name_H-M 'P -1'
_atom_type_scat_source IntTabIV
_cell_angle_alpha 119.27(3)
_cell_angle_beta 96.56(3)
_cell_angle_gamma 103.23(4)
_cell_formula_units_Z 2
_cell_length_a 10.655(5)
_cell_length_b 10.688(5)
_cell_length_c 12.575(5)
_cell_measurement_reflns_used 25
_cell_measurement_temperature 293
_cell_measurement_theta_max 28
_cell_measurement_theta_min 7
_cell_volume 1172.1(11)
_diffrn_measurement_device CAD-4
_diffrn_measurement_method \w/2\q
_diffrn_radiation_type CuK\a
_diffrn_radiation_wavelength 1.54180
_diffrn_reflns_av_R_equivalents 'not calculated'
_diffrn_reflns_limit_h_max 13
_diffrn_reflns_limit_h_min -1
_diffrn_reflns_limit_k_max 13
_diffrn_reflns_limit_k_min -13
_diffrn_reflns_limit_l_max 15
_diffrn_reflns_limit_l_min -15
_diffrn_reflns_number 5376
_diffrn_reflns_theta_max 75
_diffrn_standards_decay_% 1
_diffrn_standards_interval_count 150
_diffrn_standards_number 3
_exptl_absorpt_coefficient_mu 1.38
_exptl_absorpt_correction_T_max 0.812
_exptl_absorpt_correction_T_min 0.599
_exptl_absorpt_correction_type 'empirical (North, Phillips & Mathews, 1968)'
_exptl_crystal_colour yellow
_exptl_crystal_density_diffrn 1.374
_exptl_crystal_description prismatic
_exptl_crystal_size_max 0.80
_exptl_crystal_size_mid 0.50
_exptl_crystal_size_min 0.50
_refine_diff_density_max 0.72
_refine_diff_density_min -1.38
_refine_ls_extinction_method none
_refine_ls_hydrogen_treatment 'H atoms calculated geometrically and not refi'
_refine_ls_number_parameters 301
_refine_ls_number_reflns 3378
_refine_ls_R_factor_obs 0.044
_refine_ls_shift/esd_max 0.000
_refine_ls_structure_factor_coef F
_refine_ls_weighting_scheme 'Weighting scheme: see text'
_refine_ls_wR_factor_obs 0.064
_reflns_number_observed 3620
_reflns_number_total 4565
_reflns_observed_criterion F>=3\s(F)
_cod_data_source_file ab1153.cif
_cod_data_source_block 2
_cod_original_cell_volume 1172.1(10)
_cod_database_code 2003410

loop_
_symmetry_equiv_pos_as_xyz
x,y,z
-x,-y,-z

loop_
_atom_site_label
_atom_site_fract_x
_atom_site_fract_y
_atom_site_fract_z
_atom_site_U_iso_or_equiv
Ni .5000 .0000 .5000 .0396(3)
O1 .6652(2) .1061(2) .6120(2) .0517(9)
N .4222(2) -.0222(3) .6223(2) .0424(9)
C1 .6188(3) .1371(3) .8038(3) .095(3)
C2 .7041(3) .1587(3) .7327(3) .095(3)
C3 .8438(3) .2393(4) .7927(3) .086(2)
C4 .8954(3) .2955(3) .9172(3) .077(2)
C5 .8678(3) .3368(4) 1.1227(3) .060(2)
C6 .7896(4) .3222(4) 1.1965(3) .065(2)
C7 .6520(4) .2487(4) 1.1443(3) .083(2)
C8 .5943(3) .1891(4) 1.0182(3) .057(2)
C9 .6727(3) .2011(3) .9386(3) .063(2)
C10 .8124(3) .2783(3) .9929(3) .080(2)
C11 .4828(3) .0434(3) .7416(3) .074(2)
C12 .2830(3) -.1254(3) .5824(3) .045(2)
C13 .2740(3) -.2901(4) .5074(3) .056(2)
C14 .1308(4) -.3974(4) .4486(4) .073(2)
Ni' .5000 .5000 .5000 .0406(3)
O1' .3948(2) .3184(2) .3593(2) .0552(10)
N' .5408(2) .5861(2) .4007(2) .0413(9)
C1' .3722(3) .3849(3) .2044(3) .0425(9)
C2' .3415(3) .2852(3) .2461(3) .0455(10)
C3' .2484(3) .1349(3) .1612(3) .0553(14)
C4' .1918(3) .0877(3) .0403(3) .0568(14)
C5' .1625(3) .1333(4) -.1342(3) .0587(17)
C6' .1899(4) .2251(4) -.1803(3) .063(2)
C7' .2744(3) .3758(4) -.0993(3) .0623(19)
C8' .3326(3) .4303(4) .0256(3) .0549(17)
C9' .3094(3) .3367(3) .0753(3) .0436(19)
C10' .2209(3) .1854(3) -.0067(3) .0476(13)
C11' .4769(3) .5277(3) .2839(3) .0429(19)
C12' .6512(3) .7310(3) .4564(3) .0468(13)
C13' .7866(3) .7113(4) .4726(3) .0558(17)
C14' .8973(3) .8653(4) .5454(4) .0706(17)
H31 .0953(3) -.2542(4) .2581(3) .0488
H41 .9937(3) .3495(3) .9562(3) .0487
H51 .9663(3) .3904(4) 1.1607(3) .0547
H61 .8280(4) .3605(4) 1.2874(3) .0706
H71 .5918(4) .2395(4) 1.1975(3) .0582
H81 .4954(3) .1369(4) .9823(3) .0500
H111 .4274(3) .0262(3) .7953(3) .0402
H121 .2515(3) -.1047(3) .6595(3) .0413
H122 .2242(3) -.1052(3) .5288(3) .0413
H131 .3204(3) -.3136(4) .5658(3) .0500
H132 .3207(3) -.3053(4) .4395(3) .0500
H141 .1325(4) -.5041(4) .4008(4) .0662
H142 .0829(4) -.3844(4) .5154(4) .0662
H143 .0832(4) -.3761(4) .3891(4) .0662
H31' .2250(3) .0643(3) .1920(3) .0480
H41' .1287(3) -.0187(3) -.0177(3) .0488
H51' .1003(3) .0264(4) -.1916(3) .0523
H61' .1504(4) .1854(4) -.2713(3) .0596
H71' .2925(3) .4451(4) -.1320(3) .0551
H81' .3918(3) .5387(4) .0826(3) .0483
H111' .4956(3) .4108(3) .7544(3) .0387
H121' .3557(3) .2289(3) .6005(3) .0417
H122' .3573(3) .1943(3) .4590(3) .0417
H131' .2000(3) .3530(4) .6127(3) .0506
H132' .2105(3) .3407(4) .4795(3) .0506
H141' .0144(3) .1512(4) .4450(4) .0626
H142' .1048(3) .0823(4) .5023(4) .0626
H143' .1154(3) .0701(4) .3691(4) .0626

loop_
_geom_angle_atom_site_label_1
_geom_angle_atom_site_label_2
_geom_angle_atom_site_label_3
_geom_angle
_geom_angle_publ_flag
N Ni O1 88.00(10) yes
N Ni O1B 92.00(10) yes
C2 O1 Ni 131.0(2) yes
C12 N Ni 119.8(2) yes
C11 N Ni 125.5(2) yes
C11 N C12 114.7(2) yes
C12 C13 C14 112.6(3) yes
C13 C12 N 111.6(2) yes
C1 C11 N 127.1(3) yes
C2 C1 C11 119.4(3) yes
C9 C1 C11 120.7(3) yes
C9 C1 C2 119.7(3) yes
C1 C2 O1 124.3(2) yes
C3 C2 O1 116.3(3) yes
C3 C2 C1 119.3(3) yes
C4 C3 C2 121.3(3) yes
C10 C4 C3 121.2(3) yes
C9 C10 C4 119.8(3) yes
C5 C10 C4 120.6(3) yes
C5 C10 C9 119.6(3) yes
C10 C9 C1 118.6(3) yes
C8 C9 C1 123.8(3) yes
C8 C9 C10 117.7(3) yes
C7 C8 C9 121.0(3) yes
C6 C7 C8 121.0(3) yes
C5 C6 C7 119.5(3) yes
C6 C5 C10 121.3(3) yes
N' Ni' O1' 88.60(10) yes
N' Ni' O1'B 91.50(10) yes
C2' O1' Ni' 130.4(2) yes
C12' N' Ni' 120.1(2) yes
C11' N' Ni' 125.0(2) yes
C11' N' C12' 114.9(2) yes
C12' C13' C14' 110.6(3) yes
C13' C12' N' 112.0(2) yes
C1' C11' N' 127.0(3) yes
C2' C1' C11' 119.4(3) yes
C9' C1' C11' 120.1(3) yes
C9' C1' C2' 120.2(2) yes
C1' C2' O1' 124.0(2) yes
C3' C2' O1' 116.4(3) yes
C3' C2' C1' 119.5(3) yes
C4' C3' C2' 120.9(3) yes
C10' C4' C3' 121.5(3) yes
C9' C10' C4' 119.5(3) yes
C5' C10' C4' 120.8(3) yes
C5' C10' C9' 119.7(3) yes
C10' C9' C1' 118.3(3) yes
C8' C9' C1' 124.1(3) yes
C8' C9' C10' 117.5(3) yes
C7' C8' C9' 121.3(3) yes
C6' C7' C8' 120.7(3) yes
C5' C6' C7' 119.3(3) yes
C6' C5' C10' 121.4(3) yes

loop_
_geom_bond_atom_site_label_1
_geom_bond_atom_site_label_2
_geom_bond_distance
_geom_bond_publ_flag
Ni N 1.913(2) yes
Ni O1 1.826(2) yes
O1 C2 1.306(3) yes
C1 C2 1.403(4) yes
C1 C9 1.461(4) yes
C1 C11 1.422(4) yes
C2 C3 1.430(4) yes
C3 C4 1.359(4) yes
C4 C10 1.418(4) yes
C5 C6 1.355(5) yes
C5 C10 1.419(4) yes
C6 C7 1.395(5) yes
C7 C8 1.381(4) yes
C8 C9 1.409(4) yes
C9 C10 1.419(4) yes
N C11 1.305(4) yes
N C12 1.485(3) yes
C12 C13 1.505(4) yes
C13 C14 1.516(4) yes
Ni' N' 1.911(2) yes
Ni' O1' 1.827(2) yes
O1' C2' 1.305(3) yes
C1' C2' 1.392(4) yes
C1' C9' 1.458(4) yes
C1' C11' 1.428(4) yes
C2' C3' 1.431(4) yes
C3' C4' 1.353(4) yes
C4' C10' 1.424(5) yes
C5' C6' 1.356(5) yes
C5' C10' 1.417(4) yes
C6' C7' 1.399(5) yes
C7' C8' 1.381(4) yes
C8' C9' 1.406(4) yes
C9' C10' 1.417(4) yes
N' C11' 1.300(3) yes
N' C12' 1.477(3) yes
C12' C13' 1.510(4) yes
C13' C14' 1.524(4) yes

loop_
_geom_torsion_atom_site_label_1
_geom_torsion_atom_site_label_2
_geom_torsion_atom_site_label_3
_geom_torsion_atom_site_label_4
_geom_torsion
_geom_torsion_publ_flag
C14 C13 C12 N -171.2(4) yes
C13 C12 N Ni 73.0(4) yes
C12 N Ni O1 9.8(3) yes
C13 C12 N C11 -105.0(4) yes
C4 C10 C9 C8 -179.0(4) yes
C14' C13' C12' N' 172.8(3) yes
C13' C12' N' Ni' -73.2(4) yes
C12' N' Ni' O1' -13.5(3) yes
C13' C12' N' C11' 107.6(4) yes
C4' C10' C9' C8' -178.4(4) yes
